data_4125008
loop_
_publ_author_name
'Protchenko, Andrey V.'
'Bates, Joshua I.'
'Saleh, Liban M. A.'
'Blake, Matthew P.'
'Schwarz, Andrew D.'
'Kolychev, Eugene L.'
'Thompson, Amber L.'
'Jones, Cameron'
'Mountford, Philip'
'Aldridge, Simon'

_publ_section_title
;
 Enabling and Probing Oxidative Addition and Reductive Elimination at a
 Group 14 Metal Center: Cleavage and Functionalization of E-H Bonds by a
 Bis(boryl)stannylene.
;
_journal_issue 13
_journal_name_full 'Journal of the American Chemical Society'
_journal_page_first 4555
_journal_page_last 4564
_journal_paper_doi 10.1021/jacs.6b00710
_journal_volume 138
_journal_year 2016
_chemical_formula_moiety 'C52 H75 B2 N5 Sn1'
_chemical_formula_sum 'C52 H75 B2 N5 Sn'
_chemical_formula_weight 910.51
_space_group_IT_number 14
_symmetry_cell_setting monoclinic
_symmetry_space_group_name_Hall '-P 2ybc'
_symmetry_space_group_name_H-M 'P 1 21/c 1'
_atom_sites_solution_hydrogens difmap
_atom_sites_solution_primary other
_cell_angle_alpha 90
_cell_angle_beta 98.1681(13)
_cell_angle_gamma 90
_cell_formula_units_Z 4
_cell_length_a 21.2882(3)
_cell_length_b 12.5521(2)
_cell_length_c 19.6851(2)
_cell_measurement_reflns_used 25146
_cell_measurement_temperature 150
_cell_measurement_theta_max 76
_cell_measurement_theta_min 4
_cell_volume 5206.73(12)
_computing_cell_refinement 'CrysAlis, (Oxford Diffraction, 2002)'
_computing_data_collection 'SuperNova, (Oxford Diffraction, 2010)'
_computing_data_reduction 'CrysAlis, (Oxford Diffraction, 2002)'
_computing_molecular_graphics 'CAMERON (Watkin et al., 1996)'
_computing_publication_material 'CRYSTALS (Betteridge et al., 2003)'
_computing_structure_refinement 'CRYSTALS (Betteridge et al., 2003)'
_computing_structure_solution 'Superflip (Palatinus & Chapuis, 2007)'
_diffrn_ambient_temperature 150
_diffrn_measured_fraction_theta_full 0.998
_diffrn_measured_fraction_theta_max 0.993
_diffrn_measurement_device Area
_diffrn_measurement_device_type 'Oxford Diffraction SuperNova'
_diffrn_measurement_method \w
_diffrn_radiation_monochromator graphite
_diffrn_radiation_type 'Cu K\a'
_diffrn_radiation_wavelength 1.54180
_diffrn_reflns_av_R_equivalents 0.048
_diffrn_reflns_limit_h_max 26
_diffrn_reflns_limit_h_min -26
_diffrn_reflns_limit_k_max 15
_diffrn_reflns_limit_k_min -14
_diffrn_reflns_limit_l_max 20
_diffrn_reflns_limit_l_min -24
_diffrn_reflns_number 59982
_diffrn_reflns_theta_full 74.732
_diffrn_reflns_theta_max 76.257
_diffrn_reflns_theta_min 4.099
_diffrn_standards_number 0
_exptl_absorpt_coefficient_mu 4.169
_exptl_absorpt_correction_T_max 0.61
_exptl_absorpt_correction_T_min 0.47
_exptl_absorpt_correction_type multi-scan
_exptl_absorpt_process_details 'CrysAlis, (Oxford Diffraction, 2002)'
_exptl_crystal_colour colourless
_exptl_crystal_density_diffrn 1.161
_exptl_crystal_density_method 'not measured'
_exptl_crystal_description block
_exptl_crystal_F_000 1928
_exptl_crystal_size_max 0.240
_exptl_crystal_size_mid 0.240
_exptl_crystal_size_min 0.120
_refine_diff_density_max 1.48
_refine_diff_density_min -1.28
_refine_ls_extinction_method None
_refine_ls_goodness_of_fit_ref 1.1366
_refine_ls_hydrogen_treatment constr
_refine_ls_matrix_type full
_refine_ls_number_parameters 560
_refine_ls_number_reflns 10798
_refine_ls_number_restraints 68
_refine_ls_R_factor_all 0.0540
_refine_ls_R_factor_gt 0.0515
_refine_ls_shift/su_max 0.0016615
_refine_ls_shift/su_mean 0.0000285
_refine_ls_structure_factor_coef Fsqd
_refine_ls_weighting_details
;
 Method= Modified Sheldrick 
 w=1/[\s^2^(F^2^) + ( 0.02P)^2^ +12.86P] 
 ,where P=(max(Fo^2^,0) + 2Fc^2^)/3 
;
_refine_ls_weighting_scheme calc
_refine_ls_wR_factor_all 0.1147
_refine_ls_wR_factor_gt 0.1133
_refine_ls_wR_factor_ref 0.1147
_reflns_limit_h_max 26
_reflns_limit_h_min -26
_reflns_limit_k_max 15
_reflns_limit_k_min 0
_reflns_limit_l_max 24
_reflns_limit_l_min 0
_reflns_number_gt 10221
_reflns_number_total 10839
_reflns_threshold_expression I>2.0\s(I)
_oxford_diffrn_Wilson_B_factor 1.74
_oxford_diffrn_Wilson_scale 0.01
_oxford_refine_ls_r_factor_ref 0.0540
_oxford_refine_ls_scale 2.155(10)
_oxford_reflns_number_all 10798
_oxford_reflns_threshold_expression_ref I>-3.0\s(I)
_oxford_structure_analysis_title 'C:\Personal\Evgeny\X-ray\solved\ At 20:49 on'
_cod_data_source_file ja6b00710_si_002.cif
_cod_data_source_block 7
_cod_depositor_comments
;
The following automatic conversions were performed:

'_atom_sites_solution_primary' value 'Other' changed to 'other'
according to
/usr/data/users/saulius/crontab/automatic-downloads/rss-feeds/ACS/lib/dictionaries/cif_core.dic
dictionary named 'cif_core.dic' version 2.4.2 from 2011-04-26.

Automatic conversion script
Id: cif_fix_values 4268 2015-11-12 08:31:59Z antanas 

 Adding full bibliography for 4125002--4125015.cif.
;
_cod_original_sg_symbol_H-M 'P 21/c '
_cod_original_formula_sum 'C52 H75 B2 N5 Sn1'
_cod_database_code 4125008

loop_
_symmetry_equiv_pos_as_xyz
x,y,z
-x,-y,-z
x,-y+1/2,z+1/2
-x,y+1/2,-z+1/2

loop_
_atom_site_label
_atom_site_type_symbol
_atom_site_fract_x
_atom_site_fract_y
_atom_site_fract_z
_atom_site_U_iso_or_equiv
_atom_site_occupancy
_atom_site_adp_type
_atom_site_refinement_flags_posn
_atom_site_refinement_flags_occupancy
_atom_site_disorder_assembly
_atom_site_disorder_group
Sn1 Sn 0.748083(10) 0.457743(18) 0.253385(11) 0.0281 1.0000 Uani . . . .
N2 N 0.7559(2) 0.3483(4) 0.3259(2) 0.0704 1.0000 Uani . . . .
B3 B 0.64368(16) 0.4878(3) 0.21986(17) 0.0191 1.0000 Uani . . . .
N4 N 0.59417(12) 0.41931(19) 0.23608(12) 0.0176 1.0000 Uani . . . .
C5 C 0.53568(14) 0.4714(2) 0.22075(16) 0.0227 1.0000 Uani . . . .
C6 C 0.54538(14) 0.5685(2) 0.19537(16) 0.0231 1.0000 Uani . . . .
N7 N 0.61051(12) 0.58231(19) 0.19370(13) 0.0201 1.0000 Uani . . . .
C8 C 0.63150(15) 0.6807(2) 0.16667(16) 0.0224 1.0000 Uani . . . .
C9 C 0.62093(17) 0.6956(3) 0.09529(17) 0.0285 1.0000 Uani . . . .
C10 C 0.63721(19) 0.7938(3) 0.0698(2) 0.0359 1.0000 Uani . . . .
C11 C 0.66277(19) 0.8738(3) 0.1131(2) 0.0401 1.0000 Uani . . . .
C12 C 0.67367(18) 0.8566(3) 0.1833(2) 0.0353 1.0000 Uani . . . .
C13 C 0.65791(16) 0.7604(3) 0.21205(18) 0.0267 1.0000 Uani . . . .
C14 C 0.66602(17) 0.7445(3) 0.28917(18) 0.0319 1.0000 Uani . . . .
C15 C 0.7239(2) 0.8003(4) 0.3276(2) 0.0501 1.0000 Uani . . . .
C16 C 0.6057(2) 0.7790(4) 0.3175(2) 0.0497 1.0000 Uani . . . .
C17 C 0.5951(2) 0.6071(3) 0.04660(18) 0.0357 1.0000 Uani . . . .
C18 C 0.6475(3) 0.5663(5) 0.0078(3) 0.0737 1.0000 Uani . . . .
C19 C 0.5377(2) 0.6405(4) -0.0038(2) 0.0503 1.0000 Uani . . . .
C20 C 0.59959(14) 0.3173(2) 0.26966(15) 0.0186 1.0000 Uani . . . .
C21 C 0.60242(14) 0.2256(2) 0.23028(16) 0.0226 1.0000 Uani . . . .
C22 C 0.61438(16) 0.1289(3) 0.26470(18) 0.0281 1.0000 Uani . . . .
C23 C 0.62187(17) 0.1247(3) 0.33577(19) 0.0314 1.0000 Uani . . . .
C24 C 0.61505(17) 0.2156(3) 0.37330(17) 0.0292 1.0000 Uani . . . .
C25 C 0.60319(15) 0.3139(2) 0.34142(15) 0.0225 1.0000 Uani . . . .
C26 C 0.59311(19) 0.4117(3) 0.38337(16) 0.0318 1.0000 Uani . . . .
C27 C 0.5335(2) 0.3989(4) 0.4172(2) 0.0509 1.0000 Uani . . . .
C28 C 0.6508(3) 0.4370(4) 0.4365(2) 0.0544 1.0000 Uani . . . .
C29 C 0.59180(17) 0.2306(3) 0.15235(17) 0.0301 1.0000 Uani . . . .
C30 C 0.5511(2) 0.1380(3) 0.1210(2) 0.0392 1.0000 Uani . . . .
C31 C 0.6543(2) 0.2359(4) 0.1228(2) 0.0525 1.0000 Uani . . . .
B32 B 0.83619(16) 0.4308(3) 0.20464(18) 0.0218 1.0000 Uani . . . .
N33 N 0.88996(13) 0.5011(2) 0.22019(15) 0.0257 1.0000 Uani . . . .
C34 C 0.94276(16) 0.4559(3) 0.1964(2) 0.0336 1.0000 Uani . . . .
C35 C 0.92576(16) 0.3612(3) 0.1671(2) 0.0335 1.0000 Uani . . . .
N36 N 0.86156(13) 0.3426(2) 0.17062(14) 0.0250 1.0000 Uani . . . .
C37 C 0.83389(15) 0.2485(3) 0.13656(17) 0.0253 1.0000 Uani . . . .
C38 C 0.82567(15) 0.1569(3) 0.17499(17) 0.0249 1.0000 Uani . . . .
C39 C 0.84230(16) 0.1563(3) 0.25255(17) 0.0289 1.0000 Uani . . . .
C40 C 0.91195(19) 0.1255(4) 0.2722(2) 0.0432 1.0000 Uani . . . .
C41 C 0.7996(2) 0.0825(3) 0.2876(2) 0.0393 1.0000 Uani . . . .
C42 C 0.80441(17) 0.0648(3) 0.13951(19) 0.0316 1.0000 Uani . . . .
C43 C 0.79262(19) 0.0636(3) 0.0681(2) 0.0374 1.0000 Uani . . . .
C44 C 0.80055(19) 0.1540(3) 0.03144(19) 0.0377 1.0000 Uani . . . .
C45 C 0.82109(17) 0.2486(3) 0.06443(18) 0.0313 1.0000 Uani . . . .
C46 C 0.8296(2) 0.3472(3) 0.0222(2) 0.0423 1.0000 Uani . . . .
C47 C 0.7676(2) 0.3749(4) -0.0243(2) 0.0528 1.0000 Uani . . . .
C48 C 0.8838(2) 0.3323(5) -0.0207(3) 0.0628 1.0000 Uani . . . .
C49 C 0.89492(15) 0.6064(3) 0.24879(19) 0.0291 1.0000 Uani . . . .
C50 C 0.88484(17) 0.6929(3) 0.2041(2) 0.0368 1.0000 Uani . . . .
C51 C 0.8900(2) 0.7953(3) 0.2328(3) 0.0478 1.0000 Uani . . . .
C52 C 0.9042(2) 0.8096(3) 0.3026(3) 0.0487 1.0000 Uani . . . .
C53 C 0.9148(2) 0.7235(3) 0.3455(2) 0.0435 1.0000 Uani . . . .
C54 C 0.91030(18) 0.6196(3) 0.3201(2) 0.0352 1.0000 Uani . . . .
C55 C 0.9246(3) 0.5256(3) 0.3679(2) 0.0501 1.0000 Uani . . . .
C56 C 0.9959(3) 0.5138(6) 0.3876(4) 0.0934 1.0000 Uani . . . .
C57 C 0.8927(3) 0.5337(6) 0.4325(3) 0.0775 1.0000 Uani . . . .
C58 C 0.86963(19) 0.6785(3) 0.1273(2) 0.0472 1.0000 Uani D . . .
C59 C 0.8109(5) 0.7420(12) 0.0953(6) 0.0582 0.50(2) Uani D P 1 1
C60 C 0.7996(3) 0.7034(13) 0.1033(6) 0.0558 0.50(2) Uani D P 1 2
C61 C 0.9121(6) 0.7501(13) 0.0900(6) 0.0598 0.50(2) Uani D P 1 2
C62 C 0.9262(4) 0.7020(15) 0.0891(6) 0.0609 0.50(2) Uani D P 1 1
H51 H 0.4972 0.4420 0.2273 0.0270 1.0000 Uiso R . . .
H61 H 0.5149 0.6189 0.1803 0.0281 1.0000 Uiso R . . .
H101 H 0.6312 0.8058 0.0228 0.0433 1.0000 Uiso R . . .
H111 H 0.6731 0.9384 0.0949 0.0479 1.0000 Uiso R . . .
H121 H 0.6920 0.9100 0.2119 0.0419 1.0000 Uiso R . . .
H141 H 0.6708 0.6694 0.2979 0.0376 1.0000 Uiso R . . .
H153 H 0.7297 0.7780 0.3750 0.0748 1.0000 Uiso R . . .
H152 H 0.7177 0.8761 0.3262 0.0748 1.0000 Uiso R . . .
H151 H 0.7612 0.7841 0.3076 0.0748 1.0000 Uiso R . . .
H161 H 0.6096 0.7637 0.3659 0.0746 1.0000 Uiso R . . .
H162 H 0.5983 0.8540 0.3104 0.0749 1.0000 Uiso R . . .
H163 H 0.5698 0.7404 0.2945 0.0748 1.0000 Uiso R . . .
H171 H 0.5824 0.5487 0.0741 0.0431 1.0000 Uiso R . . .
H181 H 0.6320 0.5063 -0.0200 0.1107 1.0000 Uiso R . . .
H182 H 0.6605 0.6203 -0.0212 0.1110 1.0000 Uiso R . . .
H183 H 0.6835 0.5443 0.0395 0.1109 1.0000 Uiso R . . .
H191 H 0.5239 0.5828 -0.0340 0.0749 1.0000 Uiso R . . .
H192 H 0.5481 0.7001 -0.0304 0.0750 1.0000 Uiso R . . .
H193 H 0.5040 0.6598 0.0215 0.0748 1.0000 Uiso R . . .
H221 H 0.6171 0.0665 0.2393 0.0340 1.0000 Uiso R . . .
H231 H 0.6316 0.0604 0.3579 0.0382 1.0000 Uiso R . . .
H241 H 0.6180 0.2105 0.4213 0.0352 1.0000 Uiso R . . .
H261 H 0.5860 0.4715 0.3522 0.0376 1.0000 Uiso R . . .
H271 H 0.5264 0.4616 0.4429 0.0760 1.0000 Uiso R . . .
H272 H 0.5383 0.3391 0.4478 0.0756 1.0000 Uiso R . . .
H273 H 0.4975 0.3862 0.3831 0.0761 1.0000 Uiso R . . .
H281 H 0.6443 0.5024 0.4595 0.0818 1.0000 Uiso R . . .
H282 H 0.6880 0.4425 0.4135 0.0819 1.0000 Uiso R . . .
H283 H 0.6577 0.3810 0.4697 0.0821 1.0000 Uiso R . . .
H291 H 0.5682 0.2954 0.1387 0.0359 1.0000 Uiso R . . .
H303 H 0.5400 0.1490 0.0732 0.0584 1.0000 Uiso R . . .
H302 H 0.5743 0.0733 0.1281 0.0586 1.0000 Uiso R . . .
H301 H 0.5130 0.1318 0.1417 0.0592 1.0000 Uiso R . . .
H311 H 0.6459 0.2403 0.0739 0.0786 1.0000 Uiso R . . .
H312 H 0.6782 0.2981 0.1405 0.0787 1.0000 Uiso R . . .
H313 H 0.6789 0.1734 0.1354 0.0787 1.0000 Uiso R . . .
H341 H 0.9828 0.4868 0.2005 0.0402 1.0000 Uiso R . . .
H351 H 0.9522 0.3158 0.1476 0.0393 1.0000 Uiso R . . .
H391 H 0.8363 0.2291 0.2689 0.0347 1.0000 Uiso R . . .
H401 H 0.9222 0.1243 0.3212 0.0647 1.0000 Uiso R . . .
H402 H 0.9381 0.1761 0.2531 0.0648 1.0000 Uiso R . . .
H403 H 0.9189 0.0557 0.2539 0.0652 1.0000 Uiso R . . .
H411 H 0.8096 0.0907 0.3368 0.0591 1.0000 Uiso R . . .
H412 H 0.8067 0.0096 0.2756 0.0591 1.0000 Uiso R . . .
H413 H 0.7559 0.1008 0.2741 0.0589 1.0000 Uiso R . . .
H421 H 0.7978 0.0026 0.1639 0.0380 1.0000 Uiso R . . .
H431 H 0.7793 0.0007 0.0452 0.0448 1.0000 Uiso R . . .
H441 H 0.7918 0.1524 -0.0165 0.0447 1.0000 Uiso R . . .
H461 H 0.8410 0.4063 0.0537 0.0508 1.0000 Uiso R . . .
H473 H 0.7715 0.4426 -0.0467 0.0786 1.0000 Uiso R . . .
H472 H 0.7586 0.3207 -0.0594 0.0788 1.0000 Uiso R . . .
H471 H 0.7332 0.3781 0.0022 0.0790 1.0000 Uiso R . . .
H481 H 0.8895 0.3964 -0.0455 0.0939 1.0000 Uiso R . . .
H482 H 0.9226 0.3159 0.0090 0.0939 1.0000 Uiso R . . .
H483 H 0.8737 0.2749 -0.0535 0.0938 1.0000 Uiso R . . .
H511 H 0.8830 0.8543 0.2038 0.0572 1.0000 Uiso R . . .
H521 H 0.9067 0.8782 0.3213 0.0579 1.0000 Uiso R . . .
H531 H 0.9257 0.7344 0.3930 0.0522 1.0000 Uiso R . . .
H551 H 0.9089 0.4610 0.3437 0.0601 1.0000 Uiso R . . .
H563 H 1.0046 0.4532 0.4169 0.1398 1.0000 Uiso R . . .
H562 H 1.0129 0.5758 0.4117 0.1400 1.0000 Uiso R . . .
H561 H 1.0161 0.5046 0.3476 0.1400 1.0000 Uiso R . . .
H571 H 0.8957 0.4661 0.4557 0.1169 1.0000 Uiso R . . .
H572 H 0.9143 0.5867 0.4628 0.1169 1.0000 Uiso R . . .
H573 H 0.8488 0.5530 0.4202 0.1172 1.0000 Uiso R . . .
H591 H 0.7980 0.7174 0.0492 0.0869 0.50(2) Uiso R P 1 1
H592 H 0.8213 0.8166 0.0943 0.0870 0.50(2) Uiso R P 1 1
H593 H 0.7768 0.7314 0.1221 0.0872 0.50(2) Uiso R P 1 1
H603 H 0.7906 0.6925 0.0545 0.0829 0.50(2) Uiso R P 1 2
H602 H 0.7908 0.7765 0.1140 0.0831 0.50(2) Uiso R P 1 2
H601 H 0.7737 0.6568 0.1262 0.0828 0.50(2) Uiso R P 1 2
H611 H 0.9063 0.7332 0.0417 0.0891 0.50(2) Uiso R P 1 2
H612 H 0.9561 0.7394 0.1090 0.0890 0.50(2) Uiso R P 1 2
H613 H 0.9011 0.8238 0.0958 0.0890 0.50(2) Uiso R P 1 2
H621 H 0.9146 0.6884 0.0407 0.0909 0.50(2) Uiso R P 1 1
H622 H 0.9390 0.7754 0.0961 0.0910 0.50(2) Uiso R P 1 1
H623 H 0.9611 0.6564 0.1066 0.0909 0.50(2) Uiso R P 1 1
H581 H 0.8684 0.6038 0.1174 0.0709 0.4914 Uiso R . . .
H582 H 0.8684 0.6039 0.1173 0.0709 0.5086 Uiso R . . .
H21 H 0.7927 0.3112 0.3356 0.0828 1.0000 Uiso R . . .
H22 H 0.7202 0.3115 0.3323 0.0824 1.0000 Uiso R . . .
H11 H 0.7644 0.5365 0.3289 0.0800 1.0000 Uiso R . . .

loop_
_atom_site_aniso_label
_atom_site_aniso_U_11
_atom_site_aniso_U_22
_atom_site_aniso_U_33
_atom_site_aniso_U_23
_atom_site_aniso_U_13
_atom_site_aniso_U_12
Sn1 0.02231(11) 0.03388(12) 0.02784(11) -0.00056(9) 0.00225(7) 0.00628(9)
N2 0.053(2) 0.079(3) 0.081(3) 0.042(3) 0.016(2) 0.018(2)
B3 0.0211(15) 0.0159(15) 0.0204(15) 0.0011(12) 0.0032(12) 0.0015(12)
N4 0.0233(12) 0.0104(11) 0.0186(11) 0.0023(9) 0.0018(9) -0.0004(9)
C5 0.0193(14) 0.0194(14) 0.0284(15) 0.0012(12) 0.0001(11) -0.0006(11)
C6 0.0211(14) 0.0184(14) 0.0289(15) 0.0034(12) 0.0000(12) 0.0035(11)
N7 0.0238(12) 0.0132(11) 0.0232(12) 0.0042(9) 0.0029(10) -0.0015(10)
C8 0.0261(15) 0.0125(13) 0.0295(15) 0.0067(12) 0.0068(12) 0.0021(11)
C9 0.0359(18) 0.0202(15) 0.0298(16) 0.0065(13) 0.0064(13) 0.0041(13)
C10 0.045(2) 0.0263(18) 0.0387(19) 0.0161(15) 0.0128(16) 0.0053(15)
C11 0.042(2) 0.0200(16) 0.060(2) 0.0140(16) 0.0137(18) -0.0023(15)
C12 0.0365(19) 0.0143(15) 0.055(2) 0.0024(15) 0.0060(16) -0.0023(13)
C13 0.0277(16) 0.0168(14) 0.0356(17) -0.0006(13) 0.0048(13) 0.0019(12)
C14 0.0342(18) 0.0253(17) 0.0355(18) -0.0054(14) 0.0020(14) -0.0006(14)
C15 0.044(2) 0.048(3) 0.056(3) -0.013(2) -0.0051(19) -0.0047(19)
C16 0.045(2) 0.063(3) 0.043(2) -0.017(2) 0.0088(18) 0.004(2)
C17 0.054(2) 0.0268(18) 0.0251(16) 0.0031(14) 0.0013(15) 0.0048(16)
C18 0.070(3) 0.084(4) 0.064(3) -0.034(3) -0.002(3) 0.029(3)
C19 0.051(2) 0.045(2) 0.052(2) 0.007(2) -0.007(2) 0.002(2)
C20 0.0217(14) 0.0116(13) 0.0221(14) 0.0041(11) 0.0020(11) -0.0009(10)
C21 0.0229(14) 0.0195(15) 0.0255(15) -0.0002(12) 0.0037(11) -0.0003(11)
C22 0.0302(16) 0.0142(14) 0.0397(18) -0.0014(13) 0.0039(14) -0.0001(12)
C23 0.0337(18) 0.0215(16) 0.0383(18) 0.0135(14) 0.0027(14) 0.0046(13)
C24 0.0352(18) 0.0261(17) 0.0256(15) 0.0083(13) 0.0024(13) 0.0017(14)
C25 0.0279(15) 0.0193(14) 0.0200(14) 0.0036(11) 0.0026(11) -0.0017(12)
C26 0.052(2) 0.0238(16) 0.0195(14) 0.0024(12) 0.0056(14) 0.0063(15)
C27 0.067(3) 0.041(2) 0.050(2) 0.0051(19) 0.027(2) 0.019(2)
C28 0.073(3) 0.046(3) 0.039(2) -0.0162(19) -0.009(2) 0.003(2)
C29 0.0394(19) 0.0264(17) 0.0250(15) -0.0052(13) 0.0062(13) 0.0008(14)
C30 0.045(2) 0.0324(19) 0.0379(19) -0.0099(16) -0.0027(16) -0.0010(16)
C31 0.054(3) 0.067(3) 0.041(2) -0.020(2) 0.0208(19) -0.015(2)
B32 0.0195(15) 0.0173(16) 0.0291(17) 0.0016(13) 0.0050(13) 0.0016(12)
N33 0.0215(13) 0.0167(12) 0.0384(15) -0.0005(11) 0.0025(11) -0.0027(10)
C34 0.0220(15) 0.0295(18) 0.050(2) -0.0051(16) 0.0066(14) -0.0062(14)
C35 0.0243(16) 0.0315(18) 0.046(2) -0.0058(16) 0.0101(14) -0.0007(14)
N36 0.0228(13) 0.0212(13) 0.0309(13) -0.0015(11) 0.0031(10) -0.0038(10)
C37 0.0230(15) 0.0227(15) 0.0299(16) -0.0023(13) 0.0028(12) 0.0006(12)
C38 0.0246(15) 0.0196(15) 0.0296(16) 0.0000(12) 0.0013(12) 0.0028(12)
C39 0.0332(18) 0.0224(16) 0.0300(16) 0.0000(13) 0.0009(13) 0.0042(13)
C40 0.034(2) 0.049(2) 0.043(2) 0.0079(18) -0.0057(16) 0.0064(17)
C41 0.044(2) 0.037(2) 0.0368(19) 0.0047(16) 0.0069(16) 0.0011(17)
C42 0.0365(18) 0.0188(16) 0.0392(18) -0.0021(14) 0.0043(14) 0.0008(13)
C43 0.042(2) 0.0273(18) 0.042(2) -0.0129(15) 0.0033(16) -0.0061(15)
C44 0.044(2) 0.039(2) 0.0301(17) -0.0056(15) 0.0026(15) -0.0029(17)
C45 0.0324(17) 0.0305(18) 0.0310(17) -0.0002(14) 0.0046(13) -0.0010(14)
C46 0.055(2) 0.040(2) 0.0316(18) 0.0025(16) 0.0065(17) -0.0070(19)
C47 0.062(3) 0.052(3) 0.046(2) 0.014(2) 0.013(2) 0.014(2)
C48 0.052(3) 0.082(4) 0.055(3) 0.025(3) 0.013(2) -0.005(3)
C49 0.0223(15) 0.0163(15) 0.048(2) -0.0023(14) 0.0012(14) -0.0040(12)
C50 0.0291(17) 0.0237(17) 0.056(2) 0.0050(16) -0.0013(16) -0.0048(14)
C51 0.041(2) 0.0192(17) 0.080(3) 0.0104(19) -0.004(2) -0.0001(15)
C52 0.041(2) 0.0239(19) 0.078(3) -0.0116(19) -0.004(2) -0.0041(16)
C53 0.040(2) 0.031(2) 0.058(2) -0.0143(18) 0.0000(18) -0.0053(16)
C54 0.0350(18) 0.0268(18) 0.043(2) -0.0043(15) 0.0030(15) -0.0062(14)
C55 0.077(3) 0.033(2) 0.039(2) -0.0014(17) 0.002(2) -0.004(2)
C56 0.089(5) 0.107(5) 0.087(4) 0.050(4) 0.022(4) 0.056(4)
C57 0.089(4) 0.090(5) 0.055(3) 0.020(3) 0.017(3) -0.009(4)
C58 0.047(2) 0.036(2) 0.057(2) 0.0147(18) 0.0001(17) -0.0014(17)
C59 0.056(5) 0.044(5) 0.069(5) 0.007(4) -0.009(4) 0.002(4)
C60 0.047(4) 0.055(6) 0.062(5) 0.010(4) -0.005(4) -0.006(4)
C61 0.062(5) 0.051(5) 0.066(5) 0.021(4) 0.008(4) -0.005(4)
C62 0.060(5) 0.054(6) 0.068(5) 0.015(5) 0.005(4) -0.004(4)

loop_
_atom_type_symbol
_atom_type_scat_dispersion_real
_atom_type_scat_dispersion_imag
_atom_type_scat_Cromer_Mann_a1
_atom_type_scat_Cromer_Mann_b1
_atom_type_scat_Cromer_Mann_a2
_atom_type_scat_Cromer_Mann_b2
_atom_type_scat_Cromer_Mann_a3
_atom_type_scat_Cromer_Mann_b3
_atom_type_scat_Cromer_Mann_a4
_atom_type_scat_Cromer_Mann_b4
_atom_type_scat_Cromer_Mann_c
_atom_type_scat_source
C 0.0181 0.0091 2.3100 20.8439 1.0200 10.2075 1.5886 0.5687 0.8650 51.6512 0.2156 'International Tables Vol C 4.2.6.8 and 6.1.1.4'
H 0.0000 0.0000 0.4930 10.5109 0.3229 26.1257 0.1402 3.1424 0.0408 57.7998 0.0030 'International Tables Vol C 4.2.6.8 and 6.1.1.4'
N 0.0311 0.0180 12.2126 0.0057 3.1322 9.8933 2.0125 28.9975 1.1663 0.5826 -11.5290 'International Tables Vol C 4.2.6.8 and 6.1.1.4'
B 0.0090 0.0039 2.0545 23.2185 1.3326 1.0210 1.0979 60.3498 0.7068 0.1403 -0.1932 'International Tables Vol C 4.2.6.8 and 6.1.1.4'
Sn 0.0259 5.4591 19.1889 5.8303 19.1005 0.5031 4.4585 26.8909 2.4663 83.9572 4.7821 'International Tables Vol C 4.2.6.8 and 6.1.1.4'

loop_
_geom_angle_atom_site_label_1
_geom_angle_atom_site_label_2
_geom_angle_atom_site_label_3
_geom_angle
_geom_angle_publ_flag
N2 Sn1 B3 107.82(16) yes
N2 Sn1 B32 102.42(16) yes
B3 Sn1 B32 138.22(12) yes
N2 Sn1 H11 78.2 no
B3 Sn1 H11 102.6 no
B32 Sn1 H11 111.4 no
Sn1 N2 H21 119.4 no
Sn1 N2 H22 117.8 no
H21 N2 H22 115.0 no
Sn1 B3 N4 124.0(2) yes
Sn1 B3 N7 131.0(2) yes
N4 B3 N7 103.6(3) yes
B3 N4 C5 109.4(2) yes
B3 N4 C20 128.6(3) yes
C5 N4 C20 121.7(2) yes
N4 C5 C6 108.9(3) yes
N4 C5 H51 124.3 no
C6 C5 H51 126.8 no
C5 C6 N7 109.0(3) yes
C5 C6 H61 127.0 no
N7 C6 H61 124.0 no
C6 N7 B3 109.0(2) yes
C6 N7 C8 118.3(2) yes
B3 N7 C8 132.6(3) yes
N7 C8 C9 118.0(3) yes
N7 C8 C13 119.5(3) yes
C9 C8 C13 122.4(3) yes
C8 C9 C10 117.8(3) yes
C8 C9 C17 121.8(3) yes
C10 C9 C17 120.4(3) yes
C9 C10 C11 121.2(3) yes
C9 C10 H101 119.8 no
C11 C10 H101 119.0 no
C10 C11 C12 120.0(3) yes
C10 C11 H111 119.6 no
C12 C11 H111 120.4 no
C11 C12 C13 121.6(3) yes
C11 C12 H121 119.4 no
C13 C12 H121 119.0 no
C8 C13 C12 117.1(3) yes
C8 C13 C14 121.5(3) yes
C12 C13 C14 121.4(3) yes
C13 C14 C15 113.9(3) yes
C13 C14 C16 110.2(3) yes
C15 C14 C16 110.5(3) yes
C13 C14 H141 107.6 no
C15 C14 H141 107.8 no
C16 C14 H141 106.5 no
C14 C15 H153 109.2 no
C14 C15 H152 110.0 no
H153 C15 H152 108.2 no
C14 C15 H151 111.0 no
H153 C15 H151 109.7 no
H152 C15 H151 108.6 no
C14 C16 H161 110.1 no
C14 C16 H162 110.6 no
H161 C16 H162 109.1 no
C14 C16 H163 109.8 no
H161 C16 H163 108.4 no
H162 C16 H163 108.9 no
C9 C17 C18 109.7(4) yes
C9 C17 C19 113.3(3) yes
C18 C17 C19 110.0(4) yes
C9 C17 H171 107.7 no
C18 C17 H171 107.8 no
C19 C17 H171 108.1 no
C17 C18 H181 109.4 no
C17 C18 H182 110.9 no
H181 C18 H182 108.8 no
C17 C18 H183 110.1 no
H181 C18 H183 108.9 no
H182 C18 H183 108.7 no
C17 C19 H191 110.1 no
C17 C19 H192 110.1 no
H191 C19 H192 109.2 no
C17 C19 H193 108.8 no
H191 C19 H193 109.2 no
H192 C19 H193 109.5 no
N4 C20 C21 119.1(3) yes
N4 C20 C25 118.6(3) yes
C21 C20 C25 122.3(3) yes
C20 C21 C22 117.9(3) yes
C20 C21 C29 121.0(3) yes
C22 C21 C29 121.1(3) yes
C21 C22 C23 120.6(3) yes
C21 C22 H221 119.3 no
C23 C22 H221 120.0 no
C22 C23 C24 120.2(3) yes
C22 C23 H231 119.6 no
C24 C23 H231 120.2 no
C23 C24 C25 121.3(3) yes
C23 C24 H241 119.0 no
C25 C24 H241 119.7 no
C20 C25 C24 117.5(3) yes
C20 C25 C26 122.2(3) yes
C24 C25 C26 120.3(3) yes
C25 C26 C27 110.1(3) yes
C25 C26 C28 112.3(3) yes
C27 C26 C28 111.2(3) yes
C25 C26 H261 107.8 no
C27 C26 H261 107.1 no
C28 C26 H261 108.1 no
C26 C27 H271 110.3 no
C26 C27 H272 109.6 no
H271 C27 H272 108.8 no
C26 C27 H273 110.2 no
H271 C27 H273 109.6 no
H272 C27 H273 108.3 no
C26 C28 H281 110.3 no
C26 C28 H282 109.1 no
H281 C28 H282 110.0 no
C26 C28 H283 110.2 no
H281 C28 H283 108.9 no
H282 C28 H283 108.3 no
C21 C29 C30 111.8(3) yes
C21 C29 C31 111.9(3) yes
C30 C29 C31 110.8(3) yes
C21 C29 H291 108.1 no
C30 C29 H291 106.5 no
C31 C29 H291 107.5 no
C29 C30 H303 109.8 no
C29 C30 H302 109.8 no
H303 C30 H302 108.7 no
C29 C30 H301 110.8 no
H303 C30 H301 109.1 no
H302 C30 H301 108.7 no
C29 C31 H311 109.8 no
C29 C31 H312 109.9 no
H311 C31 H312 109.2 no
C29 C31 H313 110.0 no
H311 C31 H313 108.9 no
H312 C31 H313 109.0 no
Sn1 B32 N33 120.1(2) yes
Sn1 B32 N36 134.8(2) yes
N33 B32 N36 103.3(3) yes
B32 N33 C34 109.4(3) yes
B32 N33 C49 131.2(3) yes
C34 N33 C49 119.2(3) yes
N33 C34 C35 108.8(3) yes
N33 C34 H341 124.9 no
C35 C34 H341 126.3 no
C34 C35 N36 109.3(3) yes
C34 C35 H351 125.4 no
N36 C35 H351 125.2 no
C35 N36 B32 109.2(3) yes
C35 N36 C37 116.8(3) yes
B32 N36 C37 133.8(3) yes
N36 C37 C38 119.7(3) yes
N36 C37 C45 118.4(3) yes
C38 C37 C45 121.6(3) yes
C37 C38 C39 121.2(3) yes
C37 C38 C42 117.9(3) yes
C39 C38 C42 120.9(3) yes
C38 C39 C40 109.6(3) yes
C38 C39 C41 112.8(3) yes
C40 C39 C41 110.5(3) yes
C38 C39 H391 107.6 no
C40 C39 H391 108.6 no
C41 C39 H391 107.6 no
C39 C40 H401 109.3 no
C39 C40 H402 109.3 no
H401 C40 H402 110.2 no
C39 C40 H403 109.3 no
H401 C40 H403 109.7 no
H402 C40 H403 109.1 no
C39 C41 H411 109.1 no
C39 C41 H412 110.0 no
H411 C41 H412 109.1 no
C39 C41 H413 110.2 no
H411 C41 H413 108.6 no
H412 C41 H413 109.8 no
C38 C42 C43 121.0(3) yes
C38 C42 H421 119.8 no
C43 C42 H421 119.3 no
C42 C43 C44 120.3(3) yes
C42 C43 H431 119.7 no
C44 C43 H431 119.9 no
C43 C44 C45 121.0(3) yes
C43 C44 H441 119.5 no
C45 C44 H441 119.5 no
C37 C45 C44 118.2(3) yes
C37 C45 C46 122.2(3) yes
C44 C45 C46 119.6(3) yes
C45 C46 C47 110.6(4) yes
C45 C46 C48 111.1(4) yes
C47 C46 C48 110.4(4) yes
C45 C46 H461 108.2 no
C47 C46 H461 108.8 no
C48 C46 H461 107.7 no
C46 C47 H473 110.4 no
C46 C47 H472 109.4 no
H473 C47 H472 108.3 no
C46 C47 H471 110.0 no
H473 C47 H471 109.5 no
H472 C47 H471 109.1 no
C46 C48 H481 109.7 no
C46 C48 H482 109.7 no
H481 C48 H482 109.3 no
C46 C48 H483 110.1 no
H481 C48 H483 108.4 no
H482 C48 H483 109.6 no
N33 C49 C50 118.3(3) yes
N33 C49 C54 119.6(3) yes
C50 C49 C54 122.1(3) yes
C49 C50 C51 117.6(4) yes
C49 C50 C58 122.0(3) yes
C51 C50 C58 120.4(4) yes
C50 C51 C52 121.1(4) yes
C50 C51 H511 119.0 no
C52 C51 H511 120.0 no
C51 C52 C53 120.4(4) yes
C51 C52 H521 120.4 no
C53 C52 H521 119.2 no
C52 C53 C54 121.2(4) yes
C52 C53 H531 119.6 no
C54 C53 H531 119.2 no
C49 C54 C53 117.6(4) yes
C49 C54 C55 121.8(3) yes
C53 C54 C55 120.5(4) yes
C54 C55 C56 109.8(4) yes
C54 C55 C57 113.1(4) yes
C56 C55 C57 110.0(5) yes
C54 C55 H551 108.5 no
C56 C55 H551 107.8 no
C57 C55 H551 107.5 no
C55 C56 H563 109.3 no
C55 C56 H562 110.0 no
H563 C56 H562 108.7 no
C55 C56 H561 110.5 no
H563 C56 H561 109.2 no
H562 C56 H561 109.0 no
C55 C57 H571 109.1 no
C55 C57 H572 109.3 no
H571 C57 H572 108.7 no
C55 C57 H573 109.8 no
H571 C57 H573 109.9 no
H572 C57 H573 110.1 no
C50 C58 C59 113.2(6) yes
C50 C58 C62 113.3(5) yes
C59 C58 C62 110.32(7) yes
C50 C58 H581 108.6 no
C59 C58 H581 115.2 no
C62 C58 H581 95.0 no
C50 C58 H582 108.6 no
C59 C58 H582 115.2 no
C62 C58 H582 95.0 no
C50 C58 C60 110.2(6) yes
C50 C58 C61 110.6(6) yes
C60 C58 C61 110.33(7) yes
C50 C58 H581 108.6 no
C60 C58 H581 98.1 no
C61 C58 H581 118.4 no
C50 C58 H582 108.6 no
C60 C58 H582 98.0 no
C61 C58 H582 118.4 no
C58 C59 H591 109.0 no
C58 C59 H592 109.5 no
H591 C59 H592 109.2 no
C58 C59 H593 109.5 no
H591 C59 H593 109.7 no
H592 C59 H593 109.9 no
C58 C60 H603 109.0 no
C58 C60 H602 109.7 no
H603 C60 H602 109.5 no
C58 C60 H601 109.3 no
H603 C60 H601 109.7 no
H602 C60 H601 109.7 no
C58 C61 H611 109.9 no
C58 C61 H612 109.8 no
H611 C61 H612 109.3 no
C58 C61 H613 109.6 no
H611 C61 H613 109.1 no
H612 C61 H613 109.1 no
C58 C62 H621 110.1 no
C58 C62 H622 109.8 no
H621 C62 H622 109.7 no
C58 C62 H623 109.2 no
H621 C62 H623 108.9 no
H622 C62 H623 109.1 no

loop_
_geom_bond_atom_site_label_1
_geom_bond_atom_site_label_2
_geom_bond_distance
_geom_bond_publ_flag
Sn1 N2 1.972(4) yes
Sn1 B3 2.259(3) yes
Sn1 B32 2.250(3) yes
Sn1 H11 1.778 no
N2 H21 0.908 no
N2 H22 0.912 no
B3 N4 1.431(4) yes
B3 N7 1.437(4) yes
N4 C5 1.401(4) yes
N4 C20 1.438(3) yes
C5 C6 1.344(4) yes
C5 H51 0.924 no
C6 N7 1.402(4) yes
C6 H61 0.925 no
N7 C8 1.441(4) yes
C8 C9 1.404(4) yes
C8 C13 1.404(5) yes
C9 C10 1.394(5) yes
C9 C17 1.518(5) yes
C10 C11 1.378(6) yes
C10 H101 0.927 no
C11 C12 1.385(6) yes
C11 H111 0.926 no
C12 C13 1.396(5) yes
C12 H121 0.925 no
C13 C14 1.516(5) yes
C14 C15 1.522(5) yes
C14 C16 1.534(5) yes
C14 H141 0.961 no
C15 H153 0.965 no
C15 H152 0.960 no
C15 H151 0.956 no
C16 H161 0.965 no
C16 H162 0.962 no
C16 H163 0.961 no
C17 C18 1.527(6) yes
C17 C19 1.520(5) yes
C17 H171 0.972 no
C18 H181 0.960 no
C18 H182 0.952 no
C18 H183 0.959 no
C19 H191 0.956 no
C19 H192 0.957 no
C19 H193 0.961 no
C20 C21 1.394(4) yes
C20 C25 1.404(4) yes
C21 C22 1.396(4) yes
C21 C29 1.520(4) yes
C22 C23 1.387(5) yes
C22 H221 0.935 no
C23 C24 1.378(5) yes
C23 H231 0.927 no
C24 C25 1.391(4) yes
C24 H241 0.940 no
C25 C26 1.512(4) yes
C26 C27 1.524(6) yes
C26 C28 1.528(5) yes
C26 H261 0.968 no
C27 H271 0.959 no
C27 H272 0.958 no
C27 H273 0.957 no
C28 H281 0.957 no
C28 H282 0.969 no
C28 H283 0.958 no
C29 C30 1.526(5) yes
C29 C31 1.526(5) yes
C29 H291 0.973 no
C30 H303 0.948 no
C30 H302 0.951 no
C30 H301 0.960 no
C31 H311 0.956 no
C31 H312 0.969 no
C31 H313 0.957 no
B32 N33 1.443(4) yes
B32 N36 1.439(4) yes
N33 C34 1.398(4) yes
N33 C49 1.434(4) yes
C34 C35 1.348(5) yes
C34 H341 0.930 no
C35 N36 1.398(4) yes
C35 H351 0.923 no
N36 C37 1.442(4) yes
C37 C38 1.401(5) yes
C37 C45 1.407(5) yes
C38 C39 1.518(4) yes
C38 C42 1.393(5) yes
C39 C40 1.528(5) yes
C39 C41 1.529(5) yes
C39 H391 0.983 no
C40 H401 0.958 no
C40 H402 0.956 no
C40 H403 0.967 no
C41 H411 0.968 no
C41 H412 0.962 no
C41 H413 0.958 no
C42 C43 1.392(5) yes
C42 H421 0.938 no
C43 C44 1.368(6) yes
C43 H431 0.933 no
C44 C45 1.394(5) yes
C44 H441 0.936 no
C45 C46 1.516(5) yes
C46 C47 1.536(6) yes
C46 C48 1.536(6) yes
C46 H461 0.975 no
C47 H473 0.965 no
C47 H472 0.969 no
C47 H471 0.959 no
C48 H481 0.958 no
C48 H482 0.963 no
C48 H483 0.970 no
C49 C50 1.395(5) yes
C49 C54 1.405(5) yes
C50 C51 1.402(6) yes
C50 C58 1.511(6) yes
C51 C52 1.375(7) yes
C51 H511 0.934 no
C52 C53 1.371(6) yes
C52 H521 0.934 no
C53 C54 1.396(5) yes
C53 H531 0.940 no
C54 C55 1.513(6) yes
C55 C56 1.520(8) yes
C55 C57 1.527(7) yes
C55 H551 0.975 no
C56 H563 0.957 no
C56 H562 0.956 no
C56 H561 0.956 no
C57 H571 0.961 no
C57 H572 0.966 no
C57 H573 0.961 no
C58 C59 1.541(6) yes
C58 C62 1.536(6) yes
C58 H581 0.958 no
C58 H582 0.957 no
C58 C60 1.531(6) yes
C58 C61 1.534(6) yes
C58 H581 0.958 no
C58 H582 0.957 no
C59 H591 0.961 no
C59 H592 0.963 no
C59 H593 0.966 no
C60 H603 0.962 no
C60 H602 0.966 no
C60 H601 0.958 no
C61 H611 0.966 no
C61 H612 0.966 no
C61 H613 0.965 no
C62 H621 0.965 no
C62 H622 0.966 no
C62 H623 0.963 no

loop_
_geom_hbond_atom_site_label_D
_geom_hbond_atom_site_label_H
_geom_hbond_atom_site_label_A
_geom_hbond_angle_DHA
_geom_hbond_distance_DH
_geom_hbond_distance_HA
_geom_hbond_distance_DA
_geom_hbond_publ_flag
N2 H22 C25 148.58(13) 0.912 2.523 3.335(7) yes
